data_8103662
loop_
_publ_author_name
'Keppler, U.'

_publ_section_title
;
 Die Struktur der Tieftemperaturform des Bleiphosphates, Pb3 (P O4)2
;
_journal_name_full
;
Zeitschrift fuer Kristallographie, Kristallgeometrie, Kristallphysik, 
Kristallchemie (-144,1977)
;
_journal_page_first 228
_journal_page_last 235
_journal_volume 132
_journal_year 1970
_chemical_formula_sum 'O8 P2 Pb3'
_chemical_name_systematic 'Pb3 (P O4)2'
_space_group_IT_number 15
_symmetry_space_group_name_Hall '-C 2yc'
_symmetry_space_group_name_H-M 'C 1 2/c 1'
_cell_angle_alpha 90
_cell_angle_beta 102.36
_cell_angle_gamma 90
_cell_formula_units_Z 4
_cell_length_a 13.816
_cell_length_b 5.692
_cell_length_c 9.429
_cell_volume 724.316
_citation_journal_id_ASTM ZEKGAX
_cod_data_source_file Keppler_ZEKGAX_1970_1019.cif
_cod_data_source_block O8P2Pb3
_cod_original_cell_volume 724.3163
_cod_database_code 8103662

loop_
_symmetry_equiv_pos_as_xyz
x,y,z
-x,y,-z+1/2
-x,-y,-z
x,-y,z-1/2
x+1/2,y+1/2,z
-x+1/2,y+1/2,-z+1/2
-x+1/2,-y+1/2,-z
x+1/2,-y+1/2,z-1/2

loop_
_atom_site_label
_atom_site_type_symbol
_atom_site_fract_x
_atom_site_fract_y
_atom_site_fract_z
_atom_site_occupancy
_atom_site_U_iso_or_equiv
O2 O-2 0.359 0.466 0.123 1 0.0
O1 O-2 0.35 0.029 0.11 1 0.0
Pb2 Pb+2 0.3184 0.3104 0.3517 1 0.0
O4 O-2 0.512 0.234 0.086 1 0.0
P1 P+5 0.3981 0.2455 0.054 1 0.0
O3 O-2 0.14 0.227 0.104 1 0.0
Pb1 Pb+2 0 0.2872 0.25 1 0.0
